data_4337047
loop_
_publ_author_name
'Eugen S. Andreiadis'
'Nicolas Gauthier'
'Daniel Imbert'
'Renaud Demadrille'
'Jacques P\'ecaut'
'Marinella Mazzanti'

_publ_section_title
;
 Lanthanide Complexes Based on \b-Diketonates and a Tetradentate
 Chromophore Highly Luminescent as Powders and in Polymers
;
_journal_name_full 'Inorganic Chemistry'
_journal_page_first 14382
_journal_page_last 14390
_journal_paper_doi 10.1021/ic402523v
_journal_volume 52
_journal_year 2013
_chemical_formula_sum 'C27 H22 F6 N3 O7 Tb'
_chemical_formula_weight 773.39
_chemical_name_systematic
; 
 ? 
;
_space_group_crystal_system monoclinic
_space_group_IT_number 14
_space_group_name_Hall '-P 2yn'
_space_group_name_H-M_alt 'P 1 21/n 1'
_symmetry_space_group_name_Hall '-P 2yn'
_symmetry_space_group_name_H-M 'P 1 21/n 1'
_atom_sites_solution_hydrogens geom
_audit_creation_method SHELXL-2013
_cell_angle_alpha 90
_cell_angle_beta 104.927(3)
_cell_angle_gamma 90
_cell_formula_units_Z 8
_cell_length_a 17.7241(5)
_cell_length_b 15.0734(3)
_cell_length_c 22.6068(8)
_cell_measurement_temperature 150(2)
_cell_measurement_theta_max 28.9323
_cell_measurement_theta_min 3.0560
_cell_volume 5835.9(3)
_computing_cell_refinement
;
CrysAlisPro, Agilent Technologies,
Version 1.171.36.20 (release 27-06-2012 CrysAlis171 .NET)
(compiled Jul 11 2012,15:38:31)
;
_computing_data_collection
;
CrysAlisPro, Agilent Technologies,
Version 1.171.36.20 (release 27-06-2012 CrysAlis171 .NET)
(compiled Jul 11 2012,15:38:31)
;
_computing_data_reduction
;
CrysAlisPro, Agilent Technologies,
Version 1.171.36.20 (release 27-06-2012 CrysAlis171 .NET)
(compiled Jul 11 2012,15:38:31)
;
_computing_molecular_graphics
;
Mercury 3.1 New software for searching the Cambridge Structural Database 
and visualizing crystal structures (I.J. Bruno, J.C. Cole, P.R. Edgington, 
M. Kessler, C.F. Macrae, P. McCabe, J. Pearson, R. Taylor, 
Acta Cryst., 2002, B58, 389-397)
;
_computing_publication_material 'SHELXL-2013 (Sheldrick, 2013)'
_computing_structure_refinement
;
OLEX2: a complete structure solution, refinement and analysis program 
(O. V. Dolomanov, L. J. Bourhis, R. J. Gildea, J. A. K. Howard and 
H. Puschmann. J. Appl. Cryst. 2009, 42, 339-34).
;
_computing_structure_solution
;
SUPERFLIP program (Palatinus, L. & Chapuis, G. J. Appl. Cryst., 2007,
 40, 786-790)
;
_diffrn_ambient_temperature 150(2)
_diffrn_detector_area_resol_mean 15.9653
_diffrn_measured_fraction_theta_full 0.998
_diffrn_measured_fraction_theta_max 0.997
_diffrn_measurement_details
;
  1 omega   56.00   94.00   1.0000    7.0000
omega____ theta____ kappa____ phi______ frames
    -       17.1550 -163.0000  121.0000 38

  2 omega   37.00   85.00   1.0000    7.0000
omega____ theta____ kappa____ phi______ frames
    -       17.1550   67.0000  209.0000 48

  3 omega  -51.00   42.00   1.0000    7.0000
omega____ theta____ kappa____ phi______ frames
    -       17.1550  -67.0000  330.0000 93

  4 omega  -43.00   -3.00   1.0000    7.0000
omega____ theta____ kappa____ phi______ frames
    -      -18.7175   67.0000  209.0000 40

  5 omega  -42.00    3.00   1.0000    7.0000
omega____ theta____ kappa____ phi______ frames
    -      -18.7175  -67.0000  255.0000 45

  6 omega  -35.00    0.00   1.0000    7.0000
omega____ theta____ kappa____ phi______ frames
    -      -18.7175  -45.0000  330.0000 35

;
_diffrn_measurement_device_type 'Xcalibur, Sapphire3'
_diffrn_measurement_method '\w scans'
_diffrn_radiation_monochromator graphite
_diffrn_radiation_source 'fine-focus sealed tube'
_diffrn_radiation_type MoK\a
_diffrn_radiation_wavelength 0.71073
_diffrn_reflns_av_R_equivalents 0.0628
_diffrn_reflns_av_unetI/netI 0.0921
_diffrn_reflns_Laue_measured_fraction_full 0.998
_diffrn_reflns_Laue_measured_fraction_max 0.997
_diffrn_reflns_limit_h_max 22
_diffrn_reflns_limit_h_min -22
_diffrn_reflns_limit_k_max 17
_diffrn_reflns_limit_k_min -18
_diffrn_reflns_limit_l_max 28
_diffrn_reflns_limit_l_min -28
_diffrn_reflns_number 32248
_diffrn_reflns_point_group_measured_fraction_full 0.998
_diffrn_reflns_point_group_measured_fraction_max 0.997
_diffrn_reflns_theta_full 25.242
_diffrn_reflns_theta_max 26.372
_diffrn_reflns_theta_min 3.058
_exptl_absorpt_coefficient_mu 2.511
_exptl_absorpt_correction_T_max 0.978
_exptl_absorpt_correction_T_min 0.903
_exptl_absorpt_correction_type analytical
_exptl_absorpt_process_details
;
CrysAlisPro, Agilent Technologies,
Version 1.171.36.28 (release 01-02-2013 CrysAlis171 .NET)
(compiled Feb  1 2013,16:14:44)
Analytical numeric absorption correction using a multifaceted crystal
            model based on expressions derived by R.C. Clark & J.S. Reid.
(Clark, R. C. & Reid, J. S. (1995). Acta Cryst. A51, 887-897)
;
_exptl_crystal_colour 'translucent colourless'
_exptl_crystal_density_diffrn 1.760
_exptl_crystal_description needle
_exptl_crystal_F_000 3040
_exptl_crystal_size_max 0.675
_exptl_crystal_size_mid 0.104
_exptl_crystal_size_min 0.093
_refine_diff_density_max 2.196
_refine_diff_density_min -1.400
_refine_diff_density_rms 0.176
_refine_ls_extinction_method none
_refine_ls_goodness_of_fit_ref 1.041
_refine_ls_hydrogen_treatment constr
_refine_ls_matrix_type full
_refine_ls_number_parameters 801
_refine_ls_number_reflns 11894
_refine_ls_number_restraints 61
_refine_ls_restrained_S_all 1.060
_refine_ls_R_factor_all 0.1270
_refine_ls_R_factor_gt 0.0612
_refine_ls_shift/su_max 0.004
_refine_ls_shift/su_mean 0.000
_refine_ls_structure_factor_coef Fsqd
_refine_ls_weighting_details 'w=1/[\s^2^(Fo^2^)+(0.0269P)^2^+70.6020P] where P=(Fo^2^+2Fc^2^)/3'
_refine_ls_weighting_scheme calc
_refine_ls_wR_factor_gt 0.1159
_refine_ls_wR_factor_ref 0.1444
_reflns_Friedel_coverage 0.000
_reflns_number_gt 6836
_reflns_number_total 11894
_reflns_threshold_expression 'I > 2\s(I)'
_cod_data_source_file ic402523v_si_003_1.cif
_cod_data_source_block 1
_cod_database_code 4337047
_shelx_space_group_comment
; 
The symmetry employed for this shelxl refinement is uniquely defined 
by the following loop, which should always be used as a source of 
symmetry information in preference to the above space-group names. 
They are only intended as comments. 
;
_shelx_estimated_absorpt_t_min 0.282
_shelx_estimated_absorpt_t_max 0.800
_shelxl_version_number 2013-4

loop_
_space_group_symop_operation_xyz
'x, y, z'
'-x+1/2, y+1/2, -z+1/2'
'-x, -y, -z'
'x-1/2, -y-1/2, z-1/2'

loop_
_atom_site_label
_atom_site_type_symbol
_atom_site_fract_x
_atom_site_fract_y
_atom_site_fract_z
_atom_site_U_iso_or_equiv
_atom_site_adp_type
_atom_site_occupancy
_atom_site_site_symmetry_order
_atom_site_calc_flag
_atom_site_refinement_flags_posn
_atom_site_refinement_flags_adp
Tb1 Tb 0.22467(2) 0.41161(3) 0.79960(2) 0.02497(13) Uani 1 1 d . .
O1 O 0.2663(4) 0.4118(5) 0.7114(3) 0.0343(16) Uani 1 1 d . .
O2 O 0.2430(4) 0.4021(7) 0.6097(4) 0.070(3) Uani 1 1 d . .
N1 N 0.1163(4) 0.4103(5) 0.7066(4) 0.0250(17) Uani 1 1 d . .
N2 N 0.0888(4) 0.4139(5) 0.8168(4) 0.0251(17) Uani 1 1 d . .
N3 N 0.2181(4) 0.4112(6) 0.9094(4) 0.0325(19) Uani 1 1 d . .
C1 C 0.2205(6) 0.4075(8) 0.6562(5) 0.040(3) Uani 1 1 d . .
C2 C 0.1348(5) 0.4052(7) 0.6528(5) 0.030(2) Uani 1 1 d . .
C3 C 0.0800(6) 0.3991(7) 0.5973(5) 0.040(3) Uani 1 1 d . .
H3 H 0.0954 0.3962 0.5601 0.048 Uiso 1 1 calc R U
C4 C 0.0024(6) 0.3975(7) 0.5970(5) 0.037(3) Uani 1 1 d . .
H4 H -0.0368 0.3915 0.5596 0.044 Uiso 1 1 calc R U
C5 C -0.0178(5) 0.4047(7) 0.6521(5) 0.033(2) Uani 1 1 d . .
H5 H -0.0711 0.4059 0.6530 0.039 Uiso 1 1 calc R U
C6 C 0.0411(5) 0.4101(6) 0.7062(4) 0.0211(19) Uani 1 1 d . .
C7 C 0.0260(5) 0.4137(6) 0.7688(4) 0.024(2) Uani 1 1 d . .
C8 C -0.0488(5) 0.4172(6) 0.7758(5) 0.030(2) Uani 1 1 d . .
H8 H -0.0924 0.4177 0.7411 0.036 Uiso 1 1 calc R U
C9 C -0.0593(6) 0.4200(7) 0.8336(5) 0.036(3) Uani 1 1 d . .
H9 H -0.1105 0.4233 0.8392 0.043 Uiso 1 1 calc R U
C10 C 0.0034(6) 0.4181(7) 0.8829(5) 0.033(2) Uani 1 1 d . .
H10 H -0.0034 0.4180 0.9232 0.040 Uiso 1 1 calc R U
C11 C 0.0778(5) 0.4164(6) 0.8733(5) 0.028(2) Uani 1 1 d . U
C12 C 0.1499(6) 0.4177(6) 0.9246(4) 0.028(2) Uani 1 1 d . .
C13 C 0.1468(7) 0.4229(8) 0.9857(5) 0.045(3) Uani 1 1 d . .
H13 H 0.0980 0.4256 0.9958 0.054 Uiso 1 1 calc R U
C14 C 0.2162(7) 0.4242(8) 1.0313(5) 0.053(3) Uani 1 1 d . .
H14 H 0.2154 0.4286 1.0731 0.063 Uiso 1 1 calc R U
C15 C 0.2864(7) 0.4190(8) 1.0157(5) 0.048(3) Uani 1 1 d . .
H15 H 0.3347 0.4204 1.0461 0.057 Uiso 1 1 calc R U
C16 C 0.2837(6) 0.4118(8) 0.9547(5) 0.040(3) Uani 1 1 d . .
H16 H 0.3319 0.4069 0.9439 0.049 Uiso 1 1 calc R U
F21 F 0.4276(6) 0.2429(8) 0.9454(6) 0.141(4) Uani 1 1 d . U
F22 F 0.4215(5) 0.1198(5) 0.9025(5) 0.091(3) Uani 1 1 d . U
F23 F 0.4670(6) 0.2278(7) 0.8688(5) 0.102(3) Uani 1 1 d . U
F24 F 0.4706(4) 0.5937(7) 0.8779(4) 0.100(3) Uani 1 1 d . U
F25 F 0.4221(5) 0.6867(6) 0.9261(4) 0.094(3) Uani 1 1 d . U
F26 F 0.4337(6) 0.5534(7) 0.9520(5) 0.110(3) Uani 1 1 d . U
O21 O 0.3268(4) 0.3149(4) 0.8419(3) 0.0349(18) Uani 1 1 d . .
O22 O 0.1745(4) 0.2669(4) 0.7881(3) 0.0319(17) Uani 1 1 d . .
C21 C 0.4115(8) 0.2036(10) 0.8921(8) 0.069(4) Uani 1 1 d . .
C22 C 0.3315(6) 0.2320(7) 0.8534(5) 0.032(2) Uani 1 1 d . .
C23 C 0.2755(6) 0.1697(6) 0.8358(5) 0.033(3) Uani 1 1 d . .
H23 H 0.2890 0.1096 0.8457 0.039 Uiso 1 1 calc R U
C24 C 0.1982(5) 0.1891(6) 0.8035(5) 0.026(2) Uani 1 1 d . .
C25 C 0.1398(7) 0.1146(7) 0.7850(6) 0.043(3) Uani 1 1 d . .
H25A H 0.0934 0.1365 0.7549 0.065 Uiso 1 1 calc R U
H25B H 0.1249 0.0926 0.8212 0.065 Uiso 1 1 calc R U
H25C H 0.1634 0.0662 0.7669 0.065 Uiso 1 1 calc R U
O23 O 0.3297(4) 0.5040(4) 0.8450(3) 0.0312(17) Uani 1 1 d . .
O24 O 0.1791(4) 0.5591(4) 0.7925(3) 0.0271(16) Uani 1 1 d . .
C26 C 0.4140(7) 0.6080(7) 0.9034(6) 0.048(3) Uani 1 1 d . .
C27 C 0.3351(6) 0.5847(7) 0.8635(5) 0.032(2) Uani 1 1 d . .
C28 C 0.2784(6) 0.6485(7) 0.8513(5) 0.033(2) Uani 1 1 d . .
H28 H 0.2906 0.7058 0.8685 0.040 Uiso 1 1 calc R U
C29 C 0.2024(6) 0.6329(7) 0.8142(5) 0.032(3) Uani 1 1 d . .
C30 C 0.1451(6) 0.7076(7) 0.8016(6) 0.044(3) Uani 1 1 d . .
H30A H 0.0942 0.6856 0.7781 0.065 Uiso 1 1 calc R U
H30B H 0.1635 0.7537 0.7781 0.065 Uiso 1 1 calc R U
H30C H 0.1401 0.7327 0.8404 0.065 Uiso 1 1 calc R U
Tb2 Tb 0.68966(2) 0.41041(3) 0.66988(2) 0.02186(12) Uani 1 1 d . .
O31 O 0.7495(3) 0.4232(5) 0.7723(3) 0.0338(17) Uani 1 1 d . .
O32 O 0.7481(4) 0.4203(6) 0.8700(3) 0.051(2) Uani 1 1 d . .
N31 N 0.5967(4) 0.4184(5) 0.7348(4) 0.0250(17) Uani 1 1 d . .
N32 N 0.5474(4) 0.4016(5) 0.6131(4) 0.0278(18) Uani 1 1 d . .
N33 N 0.6606(5) 0.3788(6) 0.5568(4) 0.038(2) Uani 1 1 d . .
C31 C 0.7147(6) 0.4195(7) 0.8150(5) 0.033(2) Uani 1 1 d . .
C32 C 0.6273(5) 0.4179(6) 0.7953(5) 0.028(2) Uani 1 1 d . .
C33 C 0.5805(6) 0.4116(7) 0.8365(5) 0.034(2) Uani 1 1 d . .
H33 H 0.6033 0.4073 0.8793 0.040 Uiso 1 1 calc R U
C34 C 0.5010(6) 0.4120(7) 0.8134(5) 0.035(2) Uani 1 1 d . .
H34 H 0.4678 0.4111 0.8404 0.041 Uiso 1 1 calc R U
C35 C 0.4692(5) 0.4137(7) 0.7508(5) 0.031(2) Uani 1 1 d . .
H35 H 0.4142 0.4130 0.7344 0.037 Uiso 1 1 calc R U
C36 C 0.5190(5) 0.4165(6) 0.7120(5) 0.026(2) Uani 1 1 d . .
C37 C 0.4911(5) 0.4136(6) 0.6449(4) 0.024(2) Uani 1 1 d . .
C38 C 0.4132(6) 0.4194(7) 0.6149(5) 0.037(3) Uani 1 1 d . .
H38 H 0.3752 0.4273 0.6373 0.044 Uiso 1 1 calc R U
C39 C 0.3907(6) 0.4136(8) 0.5518(6) 0.046(3) Uani 1 1 d . .
H39 H 0.3373 0.4196 0.5303 0.056 Uiso 1 1 calc R U
C40 C 0.4465(6) 0.3990(8) 0.5205(5) 0.042(3) Uani 1 1 d . .
H40 H 0.4323 0.3935 0.4772 0.050 Uiso 1 1 calc R U
C41 C 0.5240(6) 0.3922(6) 0.5535(5) 0.031(2) Uani 1 1 d . .
C42 C 0.5878(6) 0.3700(7) 0.5223(5) 0.033(2) Uani 1 1 d . .
C43 C 0.5722(8) 0.3369(8) 0.4628(5) 0.050(3) Uani 1 1 d . .
H43 H 0.5198 0.3289 0.4397 0.060 Uiso 1 1 calc R U
C44 C 0.6313(8) 0.3163(9) 0.4382(6) 0.055(3) Uani 1 1 d . .
H44 H 0.6210 0.2952 0.3973 0.066 Uiso 1 1 calc R U
C45 C 0.7055(8) 0.3259(8) 0.4722(6) 0.051(3) Uani 1 1 d . .
H45 H 0.7484 0.3120 0.4559 0.061 Uiso 1 1 calc R U
C46 C 0.7174(7) 0.3563(8) 0.5309(5) 0.044(3) Uani 1 1 d . .
H46 H 0.7698 0.3618 0.5549 0.053 Uiso 1 1 calc R U
F51 F 0.8873(4) 0.1087(4) 0.6725(4) 0.060(2) Uani 1 1 d . .
F52 F 0.8910(4) 0.2233(4) 0.6171(3) 0.0482(17) Uani 1 1 d . .
F53 F 0.9405(3) 0.2294(4) 0.7144(3) 0.0465(16) Uani 1 1 d . .
F54 F 0.8544(5) 0.5305(6) 0.5485(4) 0.094(3) Uani 1 1 d . .
F55 F 0.9167(4) 0.5894(5) 0.6340(5) 0.091(3) Uani 1 1 d . .
F56 F 0.8465(6) 0.6703(7) 0.5623(5) 0.108(3) Uani 1 1 d . U
O51 O 0.7930(4) 0.3130(4) 0.6697(3) 0.0309(16) Uani 1 1 d . .
O52 O 0.6492(4) 0.2685(4) 0.6878(3) 0.0315(16) Uani 1 1 d . .
C51 C 0.8798(6) 0.1975(6) 0.6700(5) 0.037(3) Uani 1 1 d . .
C52 C 0.8023(6) 0.2308(7) 0.6793(4) 0.027(2) Uani 1 1 d . .
C53 C 0.7531(6) 0.1708(6) 0.6955(5) 0.034(3) Uani 1 1 d . .
H53 H 0.7701 0.1111 0.7028 0.041 Uiso 1 1 calc R U
C54 C 0.6782(6) 0.1938(7) 0.7019(5) 0.034(3) Uani 1 1 d . .
C55 C 0.6310(7) 0.1242(8) 0.7250(7) 0.061(4) Uani 1 1 d . .
H55A H 0.5847 0.1088 0.6923 0.092 Uiso 1 1 calc R U
H55B H 0.6148 0.1477 0.7602 0.092 Uiso 1 1 calc R U
H55C H 0.6631 0.0711 0.7374 0.092 Uiso 1 1 calc R U
O53 O 0.7834(4) 0.4964(4) 0.6401(4) 0.0376(19) Uani 1 1 d . .
O54 O 0.6455(4) 0.5581(4) 0.6619(3) 0.0295(16) Uani 1 1 d . .
C56 C 0.8523(9) 0.5893(12) 0.5905(8) 0.071(4) Uani 1 1 d . U
C57 C 0.7814(6) 0.5745(7) 0.6178(6) 0.043(3) Uani 1 1 d . .
C58 C 0.7313(6) 0.6408(7) 0.6198(6) 0.045(3) Uani 1 1 d . .
H58 H 0.7401 0.6970 0.6037 0.055 Uiso 1 1 calc R U
C59 C 0.6665(6) 0.6310(7) 0.6443(5) 0.034(3) Uani 1 1 d . .
C60 C 0.6211(6) 0.7127(7) 0.6514(5) 0.038(3) Uani 1 1 d . .
H60A H 0.5780 0.6965 0.6691 0.057 Uiso 1 1 calc R U
H60B H 0.6000 0.7401 0.6112 0.057 Uiso 1 1 calc R U
H60C H 0.6556 0.7549 0.6784 0.057 Uiso 1 1 calc R U
O61 O 0.8219(6) 0.3278(7) 0.9704(4) 0.066(3) Uani 1 1 d . .
H61 H 0.7962 0.3471 0.9363 0.099 Uiso 1 1 calc R U
C61 C 0.7741(9) 0.3306(9) 1.0132(6) 0.073(4) Uani 1 1 d . .
H61A H 0.7921 0.2854 1.0449 0.109 Uiso 1 1 calc R U
H61B H 0.7196 0.3189 0.9916 0.109 Uiso 1 1 calc R U
H61C H 0.7781 0.3894 1.0323 0.109 Uiso 1 1 calc R U
O62 O 0.4730(8) 0.1421(10) 0.5139(6) 0.122(4) Uani 1 1 d . U
H62 H 0.4555 0.1881 0.4939 0.183 Uiso 1 1 calc R U
C62 C 0.4967(9) 0.1620(11) 0.5740(7) 0.081(5) Uani 1 1 d . .
H62A H 0.5536 0.1686 0.5860 0.122 Uiso 1 1 calc R U
H62B H 0.4814 0.1142 0.5979 0.122 Uiso 1 1 calc R U
H62C H 0.4723 0.2177 0.5817 0.122 Uiso 1 1 calc R U

loop_
_atom_site_aniso_label
_atom_site_aniso_U_11
_atom_site_aniso_U_22
_atom_site_aniso_U_33
_atom_site_aniso_U_23
_atom_site_aniso_U_13
_atom_site_aniso_U_12
Tb1 0.0169(2) 0.0159(2) 0.0413(3) 0.0006(2) 0.0060(2) 0.0004(2)
O1 0.022(3) 0.032(4) 0.052(5) -0.002(4) 0.013(3) 0.003(3)
O2 0.033(4) 0.134(9) 0.049(5) -0.002(6) 0.021(4) -0.002(6)
N1 0.013(4) 0.015(4) 0.047(5) -0.002(4) 0.008(3) 0.003(3)
N2 0.024(4) 0.011(4) 0.040(5) -0.001(4) 0.008(4) -0.002(4)
N3 0.029(4) 0.019(4) 0.049(5) 0.006(4) 0.009(4) 0.001(4)
C1 0.028(6) 0.040(6) 0.054(7) 0.003(6) 0.016(5) -0.008(6)
C2 0.020(5) 0.024(5) 0.050(7) 0.003(5) 0.015(5) -0.003(5)
C3 0.027(6) 0.043(7) 0.051(7) 0.007(6) 0.015(5) 0.000(5)
C4 0.034(6) 0.047(7) 0.025(6) 0.005(5) -0.001(4) 0.005(5)
C5 0.015(5) 0.039(6) 0.044(6) -0.003(6) 0.006(4) -0.001(5)
C6 0.025(5) 0.009(4) 0.028(5) 0.003(4) 0.004(4) -0.002(4)
C7 0.023(5) 0.016(4) 0.036(5) 0.000(5) 0.011(4) -0.001(4)
C8 0.021(5) 0.021(5) 0.047(6) 0.005(5) 0.007(4) 0.007(4)
C9 0.024(5) 0.025(6) 0.061(8) 0.008(6) 0.018(5) 0.006(5)
C10 0.043(6) 0.025(5) 0.037(6) 0.001(5) 0.019(5) 0.003(5)
C11 0.027(4) 0.016(4) 0.039(4) 0.002(4) 0.004(3) -0.005(3)
C12 0.036(6) 0.013(5) 0.033(6) 0.004(5) 0.005(4) -0.004(5)
C13 0.045(7) 0.043(7) 0.044(7) -0.004(6) 0.007(6) -0.011(6)
C14 0.062(8) 0.059(9) 0.036(7) -0.007(6) 0.011(6) -0.008(7)
C15 0.050(7) 0.042(7) 0.039(7) 0.004(6) -0.011(5) -0.005(6)
C16 0.038(6) 0.033(6) 0.046(7) 0.008(6) 0.001(5) -0.001(6)
F21 0.119(7) 0.138(8) 0.124(7) -0.018(7) -0.047(6) 0.056(6)
F22 0.067(5) 0.054(5) 0.140(7) 0.038(5) 0.002(5) 0.014(4)
F23 0.097(3) 0.100(3) 0.108(3) 0.007(2) 0.026(2) 0.001(2)
F24 0.041(4) 0.127(7) 0.132(7) -0.057(6) 0.021(4) -0.018(5)
F25 0.076(5) 0.065(5) 0.120(6) -0.041(5) -0.015(5) -0.008(4)
F26 0.108(4) 0.107(4) 0.110(4) 0.005(2) 0.020(2) -0.005(2)
O21 0.026(4) 0.017(4) 0.058(5) 0.003(3) 0.004(4) 0.002(3)
O22 0.029(4) 0.015(3) 0.048(5) -0.003(3) 0.003(3) 0.003(3)
C21 0.053(9) 0.052(9) 0.103(13) 0.026(9) 0.022(9) 0.015(7)
C22 0.025(5) 0.030(6) 0.044(6) 0.007(5) 0.014(5) 0.018(5)
C23 0.035(6) 0.014(5) 0.056(7) 0.003(5) 0.025(6) 0.001(4)
C24 0.024(5) 0.023(5) 0.036(6) -0.007(5) 0.019(5) -0.007(4)
C25 0.056(8) 0.021(6) 0.057(8) -0.007(5) 0.022(6) -0.002(5)
O23 0.023(4) 0.021(4) 0.048(5) -0.003(3) 0.006(3) -0.004(3)
O24 0.024(4) 0.013(3) 0.046(5) 0.003(3) 0.012(3) 0.003(3)
C26 0.048(8) 0.026(7) 0.066(9) -0.002(6) 0.007(7) -0.010(5)
C27 0.034(6) 0.024(5) 0.038(6) 0.000(5) 0.011(5) -0.003(5)
C28 0.042(7) 0.017(5) 0.041(7) -0.005(5) 0.011(5) -0.002(5)
C29 0.045(7) 0.020(6) 0.036(6) 0.006(5) 0.018(5) 0.000(5)
C30 0.041(7) 0.019(6) 0.078(9) 0.003(6) 0.028(6) -0.004(5)
Tb2 0.0180(2) 0.0167(2) 0.0321(3) 0.0009(2) 0.00850(19) -0.0003(2)
O31 0.019(3) 0.040(4) 0.041(4) -0.004(4) 0.006(3) -0.010(3)
O32 0.040(4) 0.085(7) 0.023(4) -0.003(5) 0.001(3) -0.001(5)
N31 0.023(4) 0.016(4) 0.037(5) 0.005(4) 0.008(4) 0.000(4)
N32 0.018(4) 0.020(4) 0.045(5) 0.006(4) 0.007(4) 0.000(4)
N33 0.029(5) 0.051(6) 0.035(5) 0.003(4) 0.008(4) 0.009(4)
C31 0.040(6) 0.027(6) 0.033(6) -0.003(5) 0.014(5) -0.008(5)
C32 0.031(5) 0.017(5) 0.040(6) 0.000(5) 0.019(5) 0.003(5)
C33 0.043(6) 0.030(5) 0.032(6) -0.002(5) 0.016(5) -0.003(6)
C34 0.037(6) 0.025(5) 0.051(7) -0.007(6) 0.029(5) -0.004(5)
C35 0.023(5) 0.018(5) 0.057(7) -0.001(5) 0.018(5) -0.005(5)
C36 0.028(5) 0.006(4) 0.048(6) 0.000(5) 0.017(5) -0.004(4)
C37 0.020(5) 0.012(4) 0.045(6) 0.000(5) 0.015(4) -0.002(4)
C38 0.026(5) 0.024(6) 0.063(8) -0.001(6) 0.016(5) 0.001(5)
C39 0.028(6) 0.044(7) 0.058(8) 0.006(7) -0.006(5) 0.006(6)
C40 0.040(6) 0.046(7) 0.032(6) 0.004(6) -0.005(5) -0.002(6)
C41 0.027(5) 0.023(6) 0.037(6) 0.009(5) -0.003(5) -0.004(4)
C42 0.041(6) 0.026(6) 0.036(6) 0.006(5) 0.014(5) 0.002(5)
C43 0.062(8) 0.060(9) 0.028(7) -0.004(6) 0.009(6) -0.007(7)
C44 0.064(9) 0.072(10) 0.031(7) -0.013(7) 0.019(7) -0.015(7)
C45 0.070(9) 0.051(8) 0.043(8) 0.007(6) 0.033(7) 0.009(7)
C46 0.037(7) 0.053(8) 0.044(7) 0.004(6) 0.014(6) 0.009(6)
F51 0.052(4) 0.029(4) 0.103(6) 0.000(4) 0.028(4) 0.013(3)
F52 0.057(4) 0.045(4) 0.050(4) -0.006(3) 0.028(3) 0.013(3)
F53 0.030(3) 0.048(4) 0.057(4) 0.001(3) 0.003(3) 0.007(3)
F54 0.099(7) 0.102(7) 0.111(8) 0.038(6) 0.080(6) 0.030(6)
F55 0.051(5) 0.053(5) 0.181(10) 0.009(6) 0.052(6) -0.011(4)
F56 0.107(4) 0.107(4) 0.113(4) 0.010(2) 0.035(2) 0.000(2)
O51 0.031(4) 0.018(4) 0.047(5) 0.001(3) 0.016(3) -0.003(3)
O52 0.022(4) 0.021(4) 0.051(5) 0.003(3) 0.009(3) -0.002(3)
C51 0.041(7) 0.016(5) 0.054(8) -0.007(5) 0.013(6) 0.008(5)
C52 0.027(5) 0.023(5) 0.028(6) -0.004(5) 0.001(4) 0.003(4)
C53 0.035(6) 0.012(5) 0.049(7) 0.004(5) 0.000(5) 0.003(4)
C54 0.043(7) 0.023(6) 0.034(6) 0.000(5) 0.003(5) -0.006(5)
C55 0.047(8) 0.036(7) 0.098(11) 0.026(7) 0.013(7) -0.007(6)
O53 0.023(4) 0.027(4) 0.068(6) 0.013(4) 0.020(4) 0.003(3)
O54 0.024(4) 0.017(3) 0.048(5) -0.001(3) 0.012(3) -0.003(3)
C56 0.068(5) 0.067(5) 0.082(6) 0.010(4) 0.026(4) 0.001(5)
C57 0.040(6) 0.024(6) 0.067(8) 0.011(6) 0.019(6) 0.001(5)
C58 0.033(6) 0.034(7) 0.071(9) 0.027(6) 0.016(6) 0.014(5)
C59 0.029(6) 0.024(6) 0.044(7) 0.000(5) 0.001(5) 0.000(5)
C60 0.034(6) 0.025(6) 0.048(7) -0.005(5) -0.001(5) 0.011(5)
O61 0.088(7) 0.069(7) 0.038(5) -0.009(5) 0.010(5) 0.000(6)
C61 0.117(13) 0.053(9) 0.051(9) 0.002(7) 0.027(9) -0.011(9)
O62 0.104(7) 0.173(9) 0.098(7) -0.039(7) 0.042(6) 0.000(7)
C62 0.091(12) 0.089(12) 0.061(11) -0.012(9) 0.013(9) -0.013(10)

loop_
_atom_type_symbol
_atom_type_description
_atom_type_scat_dispersion_real
_atom_type_scat_dispersion_imag
_atom_type_scat_source
C C 0.0033 0.0016 'International Tables Vol C Tables 4.2.6.8 and 6.1.1.4'
H H 0.0000 0.0000 'International Tables Vol C Tables 4.2.6.8 and 6.1.1.4'
N N 0.0061 0.0033 'International Tables Vol C Tables 4.2.6.8 and 6.1.1.4'
O O 0.0106 0.0060 'International Tables Vol C Tables 4.2.6.8 and 6.1.1.4'
F F 0.0171 0.0103 'International Tables Vol C Tables 4.2.6.8 and 6.1.1.4'
Tb Tb -0.1723 4.1537 'International Tables Vol C Tables 4.2.6.8 and 6.1.1.4'

loop_
_exptl_crystal_face_index_h
_exptl_crystal_face_index_k
_exptl_crystal_face_index_l
_exptl_crystal_face_perp_dist
_exptl_oxdiff_crystal_face_indexfrac_h
_exptl_oxdiff_crystal_face_indexfrac_k
_exptl_oxdiff_crystal_face_indexfrac_l
_exptl_oxdiff_crystal_face_x
_exptl_oxdiff_crystal_face_y
_exptl_oxdiff_crystal_face_z
0 -1 2 0.0580 0.0018 -0.9982 1.9928 -0.0245 -0.0600 0.0707
0 1 -1 0.0665 -0.0010 0.9974 -0.9958 0.0145 0.0479 -0.0295
0 1 1 0.0677 0.0007 0.9960 0.9982 -0.0056 0.0237 0.0528
2 -1 -1 0.0770 1.9941 -0.9983 -1.0020 0.1262 -0.0547 -0.0043
-2 0 -1 0.0780 -1.9957 0.0030 -0.9933 -0.1106 0.0430 -0.0896
0 -1 -1 0.0803 -0.0007 -0.9960 -0.9982 0.0056 -0.0237 -0.0528
-2 -1 0 0.0734 -1.9947 -0.9945 0.0025 -0.1251 -0.0049 -0.0601
-1 0 1 0.0700 -0.9965 0.0004 0.9989 -0.0704 0.0034 0.0169

loop_
_geom_angle_atom_site_label_1
_geom_angle_atom_site_label_2
_geom_angle_atom_site_label_3
_geom_angle
O1 Tb1 O21 88.1(2)
O1 Tb1 O23 89.0(2)
O21 Tb1 O23 75.3(2)
O1 Tb1 O22 95.9(2)
O21 Tb1 O22 72.3(2)
O23 Tb1 O22 147.0(2)
O1 Tb1 O24 96.9(2)
O21 Tb1 O24 146.6(2)
O23 Tb1 O24 71.9(2)
O22 Tb1 O24 139.1(2)
O1 Tb1 N1 67.2(2)
O21 Tb1 N1 134.4(2)
O23 Tb1 N1 137.6(2)
O22 Tb1 N1 72.9(2)
O24 Tb1 N1 76.7(2)
O1 Tb1 N3 164.5(2)
O21 Tb1 N3 79.8(3)
O23 Tb1 N3 78.6(2)
O22 Tb1 N3 89.7(3)
O24 Tb1 N3 88.2(3)
N1 Tb1 N3 128.3(2)
O1 Tb1 N2 131.5(2)
O21 Tb1 N2 127.9(2)
O23 Tb1 N2 127.2(2)
O22 Tb1 N2 71.4(2)
O24 Tb1 N2 71.1(2)
N1 Tb1 N2 64.4(2)
N3 Tb1 N2 64.0(3)
C1 O1 Tb1 124.8(6)
C6 N1 C2 118.3(8)
C6 N1 Tb1 124.5(6)
C2 N1 Tb1 117.2(6)
C11 N2 C7 118.5(7)
C11 N2 Tb1 121.6(6)
C7 N2 Tb1 119.9(6)
C16 N3 C12 117.6(9)
C16 N3 Tb1 120.3(7)
C12 N3 Tb1 121.8(6)
O2 C1 O1 124.5(9)
O2 C1 C2 120.4(11)
O1 C1 C2 115.0(9)
N1 C2 C3 123.4(8)
N1 C2 C1 115.7(9)
C3 C2 C1 121.0(9)
C4 C3 C2 118.3(10)
C4 C3 H3 120.8
C2 C3 H3 120.8
C3 C4 C5 119.0(10)
C3 C4 H4 120.5
C5 C4 H4 120.5
C4 C5 C6 119.1(8)
C4 C5 H5 120.5
C6 C5 H5 120.5
N1 C6 C5 121.9(8)
N1 C6 C7 114.5(8)
C5 C6 C7 123.5(8)
N2 C7 C8 122.0(8)
N2 C7 C6 116.7(7)
C8 C7 C6 121.4(8)
C9 C8 C7 119.0(9)
C9 C8 H8 120.5
C7 C8 H8 120.5
C10 C9 C8 120.0(9)
C10 C9 H9 120.0
C8 C9 H9 120.0
C9 C10 C11 118.8(9)
C9 C10 H10 120.6
C11 C10 H10 120.6
N2 C11 C10 121.7(9)
N2 C11 C12 115.8(8)
C10 C11 C12 122.5(9)
N3 C12 C13 121.7(9)
N3 C12 C11 116.6(9)
C13 C12 C11 121.8(9)
C14 C13 C12 118.8(10)
C14 C13 H13 120.6
C12 C13 H13 120.6
C15 C14 C13 119.7(11)
C15 C14 H14 120.2
C13 C14 H14 120.2
C16 C15 C14 117.4(10)
C16 C15 H15 121.3
C14 C15 H15 121.3
N3 C16 C15 124.7(10)
N3 C16 H16 117.6
C15 C16 H16 117.6
C22 O21 Tb1 134.5(7)
C24 O22 Tb1 138.0(6)
F23 C21 F22 105.6(12)
F23 C21 F21 103.9(14)
F22 C21 F21 106.9(14)
F23 C21 C22 112.4(13)
F22 C21 C22 116.4(13)
F21 C21 C22 110.7(12)
O21 C22 C23 128.1(10)
O21 C22 C21 113.4(10)
C23 C22 C21 118.6(10)
C22 C23 C24 123.5(9)
C22 C23 H23 118.2
C24 C23 H23 118.2
O22 C24 C23 123.1(9)
O22 C24 C25 117.3(9)
C23 C24 C25 119.7(9)
C24 C25 H25A 109.5
C24 C25 H25B 109.5
H25A C25 H25B 109.5
C24 C25 H25C 109.5
H25A C25 H25C 109.5
H25B C25 H25C 109.5
C27 O23 Tb1 133.9(6)
C29 O24 Tb1 138.0(7)
F25 C26 F24 108.1(11)
F25 C26 F26 105.1(12)
F24 C26 F26 101.2(11)
F25 C26 C27 116.7(11)
F24 C26 C27 113.6(11)
F26 C26 C27 110.8(10)
O23 C27 C28 127.7(10)
O23 C27 C26 113.6(9)
C28 C27 C26 118.7(10)
C27 C28 C29 122.9(9)
C27 C28 H28 118.6
C29 C28 H28 118.6
O24 C29 C28 123.6(10)
O24 C29 C30 117.3(10)
C28 C29 C30 119.1(9)
C29 C30 H30A 109.5
C29 C30 H30B 109.5
H30A C30 H30B 109.5
C29 C30 H30C 109.5
H30A C30 H30C 109.5
H30B C30 H30C 109.5
O31 Tb2 O52 89.1(2)
O31 Tb2 O53 93.8(2)
O52 Tb2 O53 146.5(2)
O31 Tb2 O51 84.0(2)
O52 Tb2 O51 72.6(2)
O53 Tb2 O51 74.6(2)
O31 Tb2 O54 93.3(3)
O52 Tb2 O54 140.6(2)
O53 Tb2 O54 72.6(2)
O51 Tb2 O54 146.8(2)
O31 Tb2 N31 66.6(2)
O52 Tb2 N31 70.1(2)
O53 Tb2 N31 140.7(3)
O51 Tb2 N31 132.1(2)
O54 Tb2 N31 74.9(2)
O31 Tb2 N33 163.9(2)
O52 Tb2 N33 90.7(3)
O53 Tb2 N33 77.7(3)
O51 Tb2 N33 80.5(3)
O54 Tb2 N33 97.1(3)
N31 Tb2 N33 128.1(3)
O31 Tb2 N32 131.4(2)
O52 Tb2 N32 74.2(2)
O53 Tb2 N32 125.0(3)
O51 Tb2 N32 130.1(2)
O54 Tb2 N32 75.0(2)
N31 Tb2 N32 64.8(3)
N33 Tb2 N32 63.7(3)
C31 O31 Tb2 125.0(6)
C32 N31 C36 119.9(8)
C32 N31 Tb2 116.8(6)
C36 N31 Tb2 123.1(6)
C41 N32 C37 117.9(8)
C41 N32 Tb2 122.6(6)
C37 N32 Tb2 119.3(6)
C42 N33 C46 116.5(10)
C42 N33 Tb2 121.7(7)
C46 N33 Tb2 120.9(7)
O32 C31 O31 124.3(10)
O32 C31 C32 119.5(9)
O31 C31 C32 116.1(9)
N31 C32 C33 121.9(9)
N31 C32 C31 114.8(8)
C33 C32 C31 123.2(10)
C34 C33 C32 118.3(10)
C34 C33 H33 120.9
C32 C33 H33 120.9
C33 C34 C35 119.7(9)
C33 C34 H34 120.1
C35 C34 H34 120.1
C34 C35 C36 119.2(9)
C34 C35 H35 120.4
C36 C35 H35 120.4
N31 C36 C35 120.8(9)
N31 C36 C37 115.9(8)
C35 C36 C37 123.3(9)
C38 C37 N32 121.2(9)
C38 C37 C36 122.4(8)
N32 C37 C36 116.4(8)
C37 C38 C39 119.4(9)
C37 C38 H38 120.3
C39 C38 H38 120.3
C40 C39 C38 119.1(10)
C40 C39 H39 120.4
C38 C39 H39 120.4
C39 C40 C41 118.7(11)
C39 C40 H40 120.6
C41 C40 H40 120.6
N32 C41 C40 123.4(10)
N32 C41 C42 115.2(8)
C40 C41 C42 121.4(10)
N33 C42 C43 121.4(10)
N33 C42 C41 115.6(9)
C43 C42 C41 122.8(10)
C44 C43 C42 120.1(12)
C44 C43 H43 120.0
C42 C43 H43 120.0
C43 C44 C45 119.2(12)
C43 C44 H44 120.4
C45 C44 H44 120.4
C44 C45 C46 118.2(11)
C44 C45 H45 120.9
C46 C45 H45 120.9
N33 C46 C45 124.5(11)
N33 C46 H46 117.8
C45 C46 H46 117.8
C52 O51 Tb2 133.0(6)
C54 O52 Tb2 138.7(6)
F52 C51 F51 107.2(9)
F52 C51 F53 106.9(9)
F51 C51 F53 105.7(9)
F52 C51 C52 112.2(9)
F51 C51 C52 113.9(9)
F53 C51 C52 110.6(8)
O51 C52 C53 129.0(9)
O51 C52 C51 112.5(9)
C53 C52 C51 118.5(9)
C52 C53 C54 123.0(9)
C52 C53 H53 118.5
C54 C53 H53 118.5
O52 C54 C53 122.1(9)
O52 C54 C55 119.2(10)
C53 C54 C55 118.7(10)
C54 C55 H55A 109.5
C54 C55 H55B 109.5
H55A C55 H55B 109.5
C54 C55 H55C 109.5
H55A C55 H55C 109.5
H55B C55 H55C 109.5
C57 O53 Tb2 132.4(6)
C59 O54 Tb2 137.1(6)
F55 C56 F54 111.5(14)
F55 C56 F56 107.2(14)
F54 C56 F56 106.2(13)
F55 C56 C57 110.0(12)
F54 C56 C57 111.7(13)
F56 C56 C57 110.0(12)
O53 C57 C58 128.6(10)
O53 C57 C56 110.2(10)
C58 C57 C56 121.0(11)
C57 C58 C59 123.2(10)
C57 C58 H58 118.4
C59 C58 H58 118.4
O54 C59 C58 123.7(10)
O54 C59 C60 118.3(9)
C58 C59 C60 118.1(10)
C59 C60 H60A 109.5
C59 C60 H60B 109.5
H60A C60 H60B 109.5
C59 C60 H60C 109.5
H60A C60 H60C 109.5
H60B C60 H60C 109.5
C61 O61 H61 109.5
O61 C61 H61A 109.5
O61 C61 H61B 109.5
H61A C61 H61B 109.5
O61 C61 H61C 109.5
H61A C61 H61C 109.5
H61B C61 H61C 109.5
C62 O62 H62 109.5
O62 C62 H62A 109.5
O62 C62 H62B 109.5
H62A C62 H62B 109.5
O62 C62 H62C 109.5
H62A C62 H62C 109.5
H62B C62 H62C 109.5

loop_
_geom_bond_atom_site_label_1
_geom_bond_atom_site_label_2
_geom_bond_distance
Tb1 O1 2.297(7)
Tb1 O21 2.328(7)
Tb1 O23 2.339(6)
Tb1 O22 2.345(7)
Tb1 O24 2.356(6)
Tb1 N1 2.457(8)
Tb1 N3 2.514(8)
Tb1 N2 2.536(7)
O1 C1 1.304(13)
O2 C1 1.220(12)
N1 C6 1.329(10)
N1 C2 1.340(12)
N2 C11 1.341(12)
N2 C7 1.341(11)
N3 C16 1.337(12)
N3 C12 1.344(11)
C1 C2 1.501(13)
C2 C3 1.379(14)
C3 C4 1.374(13)
C3 H3 0.9500
C4 C5 1.387(13)
C4 H4 0.9500
C5 C6 1.391(13)
C5 H5 0.9500
C6 C7 1.506(12)
C7 C8 1.376(11)
C8 C9 1.366(14)
C8 H8 0.9500
C9 C10 1.356(14)
C9 H9 0.9500
C10 C11 1.389(12)
C10 H10 0.9500
C11 C12 1.489(13)
C12 C13 1.399(14)
C13 C14 1.386(15)
C13 H13 0.9500
C14 C15 1.380(16)
C14 H14 0.9500
C15 C16 1.373(15)
C15 H15 0.9500
C16 H16 0.9500
F21 C21 1.306(18)
F22 C21 1.287(15)
F23 C21 1.284(15)
F24 C26 1.299(14)
F25 C26 1.285(13)
F26 C26 1.345(14)
O21 C22 1.275(12)
O22 C24 1.265(11)
C21 C22 1.523(17)
C22 C23 1.350(14)
C23 C24 1.407(14)
C23 H23 0.9500
C24 C25 1.511(13)
C25 H25A 0.9800
C25 H25B 0.9800
C25 H25C 0.9800
O23 C27 1.282(12)
O24 C29 1.244(12)
C26 C27 1.497(15)
C27 C28 1.368(14)
C28 C29 1.410(14)
C28 H28 0.9500
C29 C30 1.494(14)
C30 H30A 0.9800
C30 H30B 0.9800
C30 H30C 0.9800
Tb2 O31 2.292(7)
Tb2 O52 2.325(7)
Tb2 O53 2.340(6)
Tb2 O51 2.348(6)
Tb2 O54 2.351(6)
Tb2 N31 2.475(7)
Tb2 N33 2.520(9)
Tb2 N32 2.521(7)
O31 C31 1.275(11)
O32 C31 1.231(12)
N31 C32 1.336(12)
N31 C36 1.341(11)
N32 C41 1.311(12)
N32 C37 1.385(11)
N33 C42 1.332(13)
N33 C46 1.331(12)
C31 C32 1.498(13)
C32 C33 1.400(12)
C33 C34 1.371(14)
C33 H33 0.9500
C34 C35 1.383(14)
C34 H34 0.9500
C35 C36 1.395(12)
C35 H35 0.9500
C36 C37 1.470(13)
C37 C38 1.375(13)
C38 C39 1.382(15)
C38 H38 0.9500
C39 C40 1.373(15)
C39 H39 0.9500
C40 C41 1.388(13)
C40 H40 0.9500
C41 C42 1.515(14)
C42 C43 1.393(15)
C43 C44 1.343(16)
C43 H43 0.9500
C44 C45 1.350(17)
C44 H44 0.9500
C45 C46 1.368(16)
C45 H45 0.9500
C46 H46 0.9500
F51 C51 1.344(11)
F52 C51 1.320(12)
F53 C51 1.355(12)
F54 C56 1.306(18)
F55 C56 1.300(17)
F56 C56 1.370(17)
O51 C52 1.261(11)
O52 C54 1.245(11)
C51 C52 1.528(13)
C52 C53 1.370(13)
C53 C54 1.416(14)
C53 H53 0.9500
C54 C55 1.515(14)
C55 H55A 0.9800
C55 H55B 0.9800
C55 H55C 0.9800
O53 C57 1.276(12)
O54 C59 1.258(11)
C56 C57 1.553(17)
C57 C58 1.345(14)
C58 C59 1.407(14)
C58 H58 0.9500
C59 C60 1.502(13)
C60 H60A 0.9800
C60 H60B 0.9800
C60 H60C 0.9800
O61 C61 1.442(15)
O61 H61 0.8400
C61 H61A 0.9800
C61 H61B 0.9800
C61 H61C 0.9800
O62 C62 1.349(16)
O62 H62 0.8400
C62 H62A 0.9800
C62 H62B 0.9800
C62 H62C 0.9800

loop_
_geom_hbond_atom_site_label_D
_geom_hbond_atom_site_label_H
_geom_hbond_atom_site_label_A
_geom_hbond_distance_DH
_geom_hbond_distance_HA
_geom_hbond_distance_DA
_geom_hbond_angle_DHA
_geom_hbond_site_symmetry_A
C10 H10 O62 0.95 2.38 3.272(15) 157.4 4_566
C13 H13 O62 0.95 2.57 3.445(17) 153.9 4_566
C25 H25C O1 0.98 2.63 3.471(13) 144.4 2_546
C35 H35 O1 0.95 2.54 3.476(11) 169.2 .
C38 H38 O2 0.95 2.29 2.999(12) 130.4 .
C46 H46 O51 0.95 2.63 3.146(14) 114.9 .
C58 H58 O61 0.95 2.64 3.464(14) 145.7 2_656
O61 H61 O32 0.84 1.88 2.698(12) 164.3 .
